data_4510972
loop_
_publ_author_name
'Carvalho, Sim\~ao P.'
'Wang, Ruiyao'
'Wang, Haotian'
'Ball, Brian'
'Lebel, Olivier'

_publ_section_title
;
 The Br\/onsted-Lowry Reaction Revisited: Glass-Forming Properties of
 Salts of 1,5-Dimexylbiguanide
;
_journal_issue 6
_journal_name_full 'Crystal Growth &amp; Design'
_journal_page_first 2734
_journal_paper_doi 10.1021/cg1002435
_journal_volume 10
_journal_year 2010
_chemical_formula_sum 'C18 H23 N5'
_chemical_formula_weight 309.41
_chemical_name_systematic
; 
 ? 
;
_space_group_IT_number 14
_symmetry_cell_setting monoclinic
_symmetry_space_group_name_Hall '-P 2ybc'
_symmetry_space_group_name_H-M 'P 1 21/c 1'
_atom_sites_solution_hydrogens geom
_atom_sites_solution_primary direct
_atom_sites_solution_secondary difmap
_audit_creation_method SHELXL-97
_cell_angle_alpha 90.00
_cell_angle_beta 107.7160(10)
_cell_angle_gamma 90.00
_cell_formula_units_Z 4
_cell_length_a 14.3364(3)
_cell_length_b 7.5018(2)
_cell_length_c 16.4621(3)
_cell_measurement_reflns_used 2165
_cell_measurement_temperature 180(2)
_cell_measurement_theta_max 26.85
_cell_measurement_theta_min 2.60
_cell_volume 1686.52(7)
_computing_cell_refinement 'Bruker SAINT'
_computing_data_collection 'Bruker APEX2'
_computing_data_reduction 'Bruker SAINT'
_computing_molecular_graphics 'Bruker SHELXTL'
_computing_publication_material 'Bruker SHELXTL'
_computing_structure_refinement 'SHELXL-97 (Sheldrick, 2008)'
_computing_structure_solution 'SHELXS-97 (Sheldrick, 2008)'
_diffrn_ambient_temperature 180(2)
_diffrn_measured_fraction_theta_full 0.993
_diffrn_measured_fraction_theta_max 0.993
_diffrn_measurement_device_type 'Bruker APEX-II CCD'
_diffrn_measurement_method '\f and \w scans'
_diffrn_radiation_monochromator graphite
_diffrn_radiation_source 'fine-focus sealed tube'
_diffrn_radiation_type MoK\a
_diffrn_radiation_wavelength 0.71073
_diffrn_reflns_av_R_equivalents 0.0215
_diffrn_reflns_av_sigmaI/netI 0.0290
_diffrn_reflns_limit_h_max 17
_diffrn_reflns_limit_h_min -15
_diffrn_reflns_limit_k_max 6
_diffrn_reflns_limit_k_min -9
_diffrn_reflns_limit_l_max 20
_diffrn_reflns_limit_l_min -19
_diffrn_reflns_number 6638
_diffrn_reflns_theta_full 25.99
_diffrn_reflns_theta_max 25.99
_diffrn_reflns_theta_min 3.37
_exptl_absorpt_coefficient_mu 0.076
_exptl_absorpt_correction_T_max 0.9887
_exptl_absorpt_correction_T_min 0.9740
_exptl_absorpt_correction_type multi-scan
_exptl_crystal_colour colourless
_exptl_crystal_density_diffrn 1.219
_exptl_crystal_density_method 'not measured'
_exptl_crystal_description block
_exptl_crystal_F_000 664
_exptl_crystal_size_max 0.35
_exptl_crystal_size_mid 0.25
_exptl_crystal_size_min 0.15
_refine_diff_density_max 0.324
_refine_diff_density_min -0.321
_refine_diff_density_rms 0.044
_refine_ls_extinction_method none
_refine_ls_goodness_of_fit_ref 1.040
_refine_ls_hydrogen_treatment mixed
_refine_ls_matrix_type full
_refine_ls_number_parameters 216
_refine_ls_number_reflns 3292
_refine_ls_number_restraints 0
_refine_ls_restrained_S_all 1.040
_refine_ls_R_factor_all 0.0592
_refine_ls_R_factor_gt 0.0464
_refine_ls_shift/su_max 0.000
_refine_ls_shift/su_mean 0.000
_refine_ls_structure_factor_coef Fsqd
_refine_ls_weighting_details 'calc w=1/[\s^2^(Fo^2^)+(0.0545P)^2^+0.8603P] where P=(Fo^2^+2Fc^2^)/3'
_refine_ls_weighting_scheme calc
_refine_ls_wR_factor_gt 0.1177
_refine_ls_wR_factor_ref 0.1270
_reflns_number_gt 2624
_reflns_number_total 3292
_reflns_threshold_expression >2sigma(I)
_cod_data_source_file cg1002435_si_004.cif
_cod_data_source_block ol11
_cod_depositor_comments
;
The following automatic conversions were performed:

'_symmetry_cell_setting' value 'Monoclinic' changed to 'monoclinic'
according to
/usr/data/users/saulius/automatic-downloads/retrospective/ACS/lib/dictionaries/cif_core.dic
dictionary named 'cif_core.dic' version 2.4.2 from
2011-04-26.

'_exptl_absorpt_correction_type' value 'Multi-scan'
changed to 'multi-scan' according to
/usr/data/users/saulius/automatic-downloads/retrospective/ACS/lib/dictionaries/cif_core.dic
dictionary named 'cif_core.dic' version 2.4.2 from 2011-04-26.

Automatic conversion script
Id: cif_fix_values 2281 2013-09-26 08:29:07Z andrius 
;
_cod_original_cell_volume 1686.52(6)
_cod_original_sg_symbol_H-M P2(1)/c
_cod_database_code 4510972

loop_
_symmetry_equiv_pos_as_xyz
'x, y, z'
'-x, y+1/2, -z+1/2'
'-x, -y, -z'
'x, -y-1/2, z-1/2'

loop_
_atom_site_label
_atom_site_type_symbol
_atom_site_fract_x
_atom_site_fract_y
_atom_site_fract_z
_atom_site_U_iso_or_equiv
_atom_site_adp_type
_atom_site_occupancy
_atom_site_symmetry_multiplicity
_atom_site_calc_flag
_atom_site_refinement_flags
N1 N 0.33235(10) 0.1295(2) 0.67760(9) 0.0281(3) Uani 1 1 d .
H1N H 0.265(2) 0.093(4) 0.6824(19) 0.094(10) Uiso 1 1 d .
N2 N 0.38136(9) -0.12025(18) 0.76821(8) 0.0244(3) Uani 1 1 d .
N3 N 0.21194(10) -0.0566(2) 0.72957(9) 0.0296(3) Uani 1 1 d .
N4 N 0.49624(10) 0.0463(2) 0.73206(8) 0.0280(3) Uani 1 1 d .
H4B H 0.5134 0.1359 0.7052 0.034 Uiso 1 1 calc R
H4C H 0.5411 -0.0261 0.7635 0.034 Uiso 1 1 calc R
N5 N 0.27854(11) -0.3155(2) 0.80433(10) 0.0361(4) Uani 1 1 d .
H5A H 0.2206 -0.3514 0.8058 0.043 Uiso 1 1 calc R
H5B H 0.3308 -0.3808 0.8279 0.043 Uiso 1 1 calc R
C1 C 0.34460(11) 0.2495(2) 0.61522(10) 0.0238(4) Uani 1 1 d .
C2 C 0.30425(11) 0.4189(2) 0.61053(10) 0.0258(4) Uani 1 1 d .
H2A H 0.2738 0.4551 0.6517 0.031 Uiso 1 1 calc R
C3 C 0.30808(12) 0.5362(2) 0.54601(10) 0.0286(4) Uani 1 1 d .
C4 C 0.35177(13) 0.4808(2) 0.48580(10) 0.0305(4) Uani 1 1 d .
H4A H 0.3547 0.5605 0.4418 0.037 Uiso 1 1 calc R
C5 C 0.39158(12) 0.3102(3) 0.48856(10) 0.0293(4) Uani 1 1 d .
C6 C 0.38844(11) 0.1963(2) 0.55406(10) 0.0266(4) Uani 1 1 d .
H6A H 0.4164 0.0807 0.5574 0.032 Uiso 1 1 calc R
C7 C 0.26545(17) 0.7206(3) 0.54225(13) 0.0436(5) Uani 1 1 d .
H7A H 0.2588 0.7735 0.4863 0.065 Uiso 1 1 calc R
H7B H 0.3089 0.7947 0.5870 0.065 Uiso 1 1 calc R
H7C H 0.2009 0.7134 0.5510 0.065 Uiso 1 1 calc R
C8 C 0.43256(16) 0.2489(3) 0.41932(12) 0.0433(5) Uani 1 1 d .
H8A H 0.4601 0.1290 0.4327 0.065 Uiso 1 1 calc R
H8B H 0.4840 0.3313 0.4154 0.065 Uiso 1 1 calc R
H8C H 0.3802 0.2464 0.3648 0.065 Uiso 1 1 calc R
C9 C 0.40055(11) 0.0199(2) 0.72513(9) 0.0228(3) Uani 1 1 d .
C10 C 0.28733(12) -0.1585(2) 0.76554(10) 0.0247(4) Uani 1 1 d .
C11 C 0.11544(12) -0.0971(2) 0.73079(11) 0.0265(4) Uani 1 1 d .
C12 C 0.09146(13) -0.1040(2) 0.80662(11) 0.0313(4) Uani 1 1 d .
H12A H 0.1414 -0.0908 0.8596 0.038 Uiso 1 1 calc R
C13 C -0.00495(14) -0.1300(2) 0.80556(12) 0.0339(4) Uani 1 1 d .
C14 C -0.07697(13) -0.1487(2) 0.72758(13) 0.0353(4) Uani 1 1 d .
H14A H -0.1429 -0.1677 0.7265 0.042 Uiso 1 1 calc R
C15 C -0.05493(13) -0.1402(2) 0.65100(12) 0.0338(4) Uani 1 1 d .
C16 C 0.04191(12) -0.1147(2) 0.65350(11) 0.0294(4) Uani 1 1 d .
H16A H 0.0581 -0.1093 0.6017 0.035 Uiso 1 1 calc R
C17 C -0.03068(17) -0.1349(3) 0.88791(14) 0.0504(6) Uani 1 1 d .
H17A H -0.0882 -0.2111 0.8808 0.076 Uiso 1 1 calc R
H17B H -0.0453 -0.0140 0.9030 0.076 Uiso 1 1 calc R
H17C H 0.0247 -0.1830 0.9334 0.076 Uiso 1 1 calc R
C18 C -0.13391(15) -0.1599(3) 0.56674(14) 0.0514(6) Uani 1 1 d .
H18A H -0.1982 -0.1431 0.5751 0.077 Uiso 1 1 calc R
H18B H -0.1304 -0.2793 0.5437 0.077 Uiso 1 1 calc R
H18C H -0.1245 -0.0702 0.5267 0.077 Uiso 1 1 calc R

loop_
_atom_site_aniso_label
_atom_site_aniso_U_11
_atom_site_aniso_U_22
_atom_site_aniso_U_33
_atom_site_aniso_U_23
_atom_site_aniso_U_13
_atom_site_aniso_U_12
N1 0.0239(7) 0.0325(8) 0.0298(7) 0.0090(6) 0.0110(6) 0.0043(6)
N2 0.0227(7) 0.0261(7) 0.0247(7) 0.0016(6) 0.0079(5) 0.0003(6)
N3 0.0215(7) 0.0365(9) 0.0319(7) 0.0040(7) 0.0096(6) 0.0006(6)
N4 0.0208(7) 0.0310(8) 0.0310(8) 0.0076(6) 0.0059(6) 0.0012(6)
N5 0.0338(8) 0.0289(8) 0.0501(9) 0.0087(7) 0.0194(7) 0.0014(7)
C1 0.0171(7) 0.0300(9) 0.0219(7) 0.0024(7) 0.0025(6) -0.0017(6)
C2 0.0232(8) 0.0302(9) 0.0219(7) -0.0025(7) 0.0037(6) -0.0007(7)
C3 0.0298(9) 0.0255(9) 0.0255(8) -0.0002(7) 0.0010(7) -0.0014(7)
C4 0.0345(9) 0.0305(10) 0.0243(8) 0.0049(7) 0.0058(7) -0.0045(8)
C5 0.0273(8) 0.0360(10) 0.0253(8) 0.0010(7) 0.0087(7) -0.0028(7)
C6 0.0235(8) 0.0273(9) 0.0287(8) 0.0018(7) 0.0075(7) 0.0028(7)
C7 0.0600(13) 0.0298(11) 0.0388(10) 0.0016(8) 0.0118(9) 0.0059(9)
C8 0.0512(12) 0.0491(13) 0.0371(10) 0.0056(9) 0.0246(9) 0.0087(10)
C9 0.0241(8) 0.0238(8) 0.0216(7) -0.0023(6) 0.0085(6) 0.0011(6)
C10 0.0285(8) 0.0265(9) 0.0206(7) -0.0034(7) 0.0095(6) -0.0026(7)
C11 0.0245(8) 0.0235(9) 0.0334(9) 0.0004(7) 0.0118(7) -0.0004(7)
C12 0.0307(9) 0.0328(10) 0.0316(9) -0.0006(8) 0.0112(7) -0.0003(8)
C13 0.0367(10) 0.0278(10) 0.0448(10) 0.0003(8) 0.0237(8) 0.0007(8)
C14 0.0241(9) 0.0292(10) 0.0567(12) -0.0007(9) 0.0182(8) -0.0023(7)
C15 0.0269(9) 0.0295(10) 0.0430(10) -0.0019(8) 0.0076(8) -0.0016(7)
C16 0.0278(9) 0.0299(9) 0.0317(9) 0.0010(7) 0.0109(7) 0.0010(7)
C17 0.0528(12) 0.0581(14) 0.0541(12) -0.0008(11) 0.0367(10) 0.0001(11)
C18 0.0322(10) 0.0615(15) 0.0533(13) -0.0011(11) 0.0021(9) -0.0072(10)

loop_
_atom_type_symbol
_atom_type_description
_atom_type_scat_dispersion_real
_atom_type_scat_dispersion_imag
_atom_type_scat_source
C C 0.0033 0.0016 'International Tables Vol C Tables 4.2.6.8 and 6.1.1.4'
H H 0.0000 0.0000 'International Tables Vol C Tables 4.2.6.8 and 6.1.1.4'
N N 0.0061 0.0033 'International Tables Vol C Tables 4.2.6.8 and 6.1.1.4'

loop_
_geom_angle_atom_site_label_1
_geom_angle_atom_site_label_2
_geom_angle_atom_site_label_3
_geom_angle
C9 N1 C1 125.93(14)
C9 N1 H1N 109.1(17)
C1 N1 H1N 123.5(17)
C9 N2 C10 120.43(14)
C10 N3 C11 122.79(15)
C9 N4 H4B 120.0
C9 N4 H4C 120.0
H4B N4 H4C 120.0
C10 N5 H5A 120.0
C10 N5 H5B 120.0
H5A N5 H5B 120.0
C2 C1 C6 119.50(15)
C2 C1 N1 118.73(14)
C6 C1 N1 121.53(15)
C1 C2 C3 120.54(16)
C1 C2 H2A 119.7
C3 C2 H2A 119.7
C4 C3 C2 119.09(16)
C4 C3 C7 120.79(16)
C2 C3 C7 120.13(16)
C3 C4 C5 121.36(16)
C3 C4 H4A 119.3
C5 C4 H4A 119.3
C6 C5 C4 118.68(16)
C6 C5 C8 120.90(17)
C4 C5 C8 120.36(16)
C5 C6 C1 120.82(16)
C5 C6 H6A 119.6
C1 C6 H6A 119.6
C3 C7 H7A 109.5
C3 C7 H7B 109.5
H7A C7 H7B 109.5
C3 C7 H7C 109.5
H7A C7 H7C 109.5
H7B C7 H7C 109.5
C5 C8 H8A 109.5
C5 C8 H8B 109.5
H8A C8 H8B 109.5
C5 C8 H8C 109.5
H8A C8 H8C 109.5
H8B C8 H8C 109.5
N1 C9 N2 124.13(14)
N1 C9 N4 120.12(15)
N2 C9 N4 115.75(14)
N3 C10 N5 122.34(15)
N3 C10 N2 124.24(15)
N5 C10 N2 113.42(15)
C16 C11 C12 119.45(15)
C16 C11 N3 118.51(15)
C12 C11 N3 121.80(15)
C13 C12 C11 120.61(17)
C13 C12 H12A 119.7
C11 C12 H12A 119.7
C14 C13 C12 118.85(16)
C14 C13 C17 120.77(17)
C12 C13 C17 120.37(18)
C13 C14 C15 121.55(16)
C13 C14 H14A 119.2
C15 C14 H14A 119.2
C16 C15 C14 118.67(16)
C16 C15 C18 120.31(17)
C14 C15 C18 121.02(17)
C15 C16 C11 120.85(16)
C15 C16 H16A 119.6
C11 C16 H16A 119.6
C13 C17 H17A 109.5
C13 C17 H17B 109.5
H17A C17 H17B 109.5
C13 C17 H17C 109.5
H17A C17 H17C 109.5
H17B C17 H17C 109.5
C15 C18 H18A 109.5
C15 C18 H18B 109.5
H18A C18 H18B 109.5
C15 C18 H18C 109.5
H18A C18 H18C 109.5
H18B C18 H18C 109.5

loop_
_geom_bond_atom_site_label_1
_geom_bond_atom_site_label_2
_geom_bond_distance
N1 C9 1.333(2)
N1 C1 1.416(2)
N1 H1N 1.02(3)
N2 C9 1.343(2)
N2 C10 1.366(2)
N3 C10 1.309(2)
N3 C11 1.423(2)
N4 C9 1.356(2)
N4 H4B 0.8800
N4 H4C 0.8800
N5 C10 1.363(2)
N5 H5A 0.8800
N5 H5B 0.8800
C1 C2 1.389(2)
C1 C6 1.397(2)
C2 C3 1.393(2)
C2 H2A 0.9500
C3 C4 1.388(2)
C3 C7 1.506(3)
C4 C5 1.396(3)
C4 H4A 0.9500
C5 C6 1.387(2)
C5 C8 1.504(2)
C6 H6A 0.9500
C7 H7A 0.9800
C7 H7B 0.9800
C7 H7C 0.9800
C8 H8A 0.9800
C8 H8B 0.9800
C8 H8C 0.9800
C11 C16 1.390(2)
C11 C12 1.393(2)
C12 C13 1.391(2)
C12 H12A 0.9500
C13 C14 1.388(3)
C13 C17 1.510(3)
C14 C15 1.391(3)
C14 H14A 0.9500
C15 C16 1.390(2)
C15 C18 1.507(3)
C16 H16A 0.9500
C17 H17A 0.9800
C17 H17B 0.9800
C17 H17C 0.9800
C18 H18A 0.9800
C18 H18B 0.9800
C18 H18C 0.9800

loop_
_geom_hbond_atom_site_label_D
_geom_hbond_atom_site_label_H
_geom_hbond_atom_site_label_A
_geom_hbond_distance_DH
_geom_hbond_distance_HA
_geom_hbond_distance_DA
_geom_hbond_angle_DHA
_geom_hbond_site_symmetry_A
N1 H1N N3 1.02(3) 1.68(3) 2.561(2) 142(3) .
N4 H4B N2 0.88 2.33 3.056(2) 140.4 2_656

loop_
_geom_torsion_atom_site_label_1
_geom_torsion_atom_site_label_2
_geom_torsion_atom_site_label_3
_geom_torsion_atom_site_label_4
_geom_torsion
C9 N1 C1 C2 -138.68(17)
C9 N1 C1 C6 47.0(2)
C6 C1 C2 C3 -0.6(2)
N1 C1 C2 C3 -175.04(14)
C1 C2 C3 C4 0.8(2)
C1 C2 C3 C7 -179.09(16)
C2 C3 C4 C5 0.2(3)
C7 C3 C4 C5 180.00(16)
C3 C4 C5 C6 -1.2(3)
C3 C4 C5 C8 175.94(17)
C4 C5 C6 C1 1.3(2)
C8 C5 C6 C1 -175.80(16)
C2 C1 C6 C5 -0.4(2)
N1 C1 C6 C5 173.84(15)
C1 N1 C9 N2 -163.32(16)
C1 N1 C9 N4 16.5(2)
C10 N2 C9 N1 -0.2(2)
C10 N2 C9 N4 179.95(14)
C11 N3 C10 N5 2.6(2)
C11 N3 C10 N2 -177.51(15)
C9 N2 C10 N3 -6.9(2)
C9 N2 C10 N5 172.99(14)
C10 N3 C11 C16 -122.05(18)
C10 N3 C11 C12 63.6(2)
C16 C11 C12 C13 0.6(3)
N3 C11 C12 C13 174.90(16)
C11 C12 C13 C14 -0.1(3)
C11 C12 C13 C17 -179.21(18)
C12 C13 C14 C15 -0.6(3)
C17 C13 C14 C15 178.47(19)
C13 C14 C15 C16 0.8(3)
C13 C14 C15 C18 -179.72(19)
C14 C15 C16 C11 -0.3(3)
C18 C15 C16 C11 -179.74(18)
C12 C11 C16 C15 -0.4(3)
N3 C11 C16 C15 -174.90(16)
